data_7014583
loop_
_publ_author_name
'Decken, A.'
'Mailman, A.'
'Passmore, J.'
'Rautiainen, J. M.'
'Scherer, W.'
'Scheidt, E.-W.'

_publ_section_title
;
 A prototype hybrid 7\p quinone-fused 1,3,2-dithiazolyl radical.
;
_journal_issue 4
_journal_name_full 'Dalton transactions (Cambridge, England : 2003)'
_journal_page_first 868
_journal_page_last 879
_journal_paper_doi 10.1039/c0dt00967a
_journal_volume 40
_journal_year 2011
_chemical_formula_moiety 'C10 H4 N O2 S2'
_chemical_formula_sum 'C10 H4 N O2 S2'
_chemical_formula_weight 234.26
_space_group_IT_number 14
_symmetry_cell_setting monoclinic
_symmetry_Int_Tables_number 14
_symmetry_space_group_name_Hall '-P 2ybc'
_symmetry_space_group_name_H-M 'P 1 21/c 1'
_atom_sites_solution_hydrogens difmap
_atom_sites_solution_primary direct
_atom_sites_solution_secondary difmap
_audit_creation_method SHELXL-97
_cell_angle_alpha 90.00
_cell_angle_beta 115.251(3)
_cell_angle_gamma 90.00
_cell_formula_units_Z 4
_cell_length_a 8.359(2)
_cell_length_b 16.770(4)
_cell_length_c 7.1478(18)
_cell_measurement_reflns_used 2179
_cell_measurement_temperature 198(1)
_cell_measurement_theta_max 27.06
_cell_measurement_theta_min 2.69
_cell_volume 906.2(4)
_computing_cell_refinement 'Bruker SMART'
_computing_data_collection 'Bruker SMART'
_computing_data_reduction 'Bruker SAINT'
_computing_molecular_graphics 'Bruker SHELXTL (Sheldrick, 2008)'
_computing_publication_material 'Bruker SHELXTL (Sheldrick, 2008)'
_computing_structure_refinement 'SHELXL-97 (Sheldrick, 2008)'
_computing_structure_solution 'SHELXS-97 (Sheldrick, 2008)'
_diffrn_ambient_temperature 198(1)
_diffrn_measured_fraction_theta_full 1.000
_diffrn_measured_fraction_theta_max 0.972
_diffrn_measurement_device_type 'Bruker AXS SMART1000/P4'
_diffrn_measurement_method 'phi and omega scans'
_diffrn_radiation_monochromator graphite
_diffrn_radiation_probe x-ray
_diffrn_radiation_type MoK\a
_diffrn_radiation_wavelength 0.71073
_diffrn_reflns_av_R_equivalents 0.0268
_diffrn_reflns_av_sigmaI/netI 0.0288
_diffrn_reflns_limit_h_max 10
_diffrn_reflns_limit_h_min -10
_diffrn_reflns_limit_k_max 21
_diffrn_reflns_limit_k_min -21
_diffrn_reflns_limit_l_max 8
_diffrn_reflns_limit_l_min -9
_diffrn_reflns_number 6168
_diffrn_reflns_theta_full 25.00
_diffrn_reflns_theta_max 27.47
_diffrn_reflns_theta_min 2.43
_diffrn_source 'fine-focus sealed tube'
_diffrn_source_type K760
_diffrn_standards_decay_% 0
_diffrn_standards_interval_count 0
_diffrn_standards_interval_time 0
_diffrn_standards_number 0
_exptl_absorpt_coefficient_mu 0.559
_exptl_absorpt_correction_T_max 0.9726
_exptl_absorpt_correction_T_min 0.8964
_exptl_absorpt_correction_type multi-scan
_exptl_absorpt_process_details 'SADABS (Sheldrick, 2004)'
_exptl_crystal_colour Green
_exptl_crystal_density_diffrn 1.717
_exptl_crystal_density_method 'not measured'
_exptl_crystal_description Plate
_exptl_crystal_F_000 476
_exptl_crystal_recrystallization_method CH3CN
_exptl_crystal_size_max 0.20
_exptl_crystal_size_mid 0.15
_exptl_crystal_size_min 0.05
_refine_diff_density_max 0.413
_refine_diff_density_min -0.261
_refine_diff_density_rms 0.075
_refine_ls_extinction_method none
_refine_ls_goodness_of_fit_ref 1.157
_refine_ls_hydrogen_treatment refall
_refine_ls_matrix_type full
_refine_ls_number_parameters 152
_refine_ls_number_reflns 2017
_refine_ls_number_restraints 0
_refine_ls_restrained_S_all 1.157
_refine_ls_R_factor_all 0.0608
_refine_ls_R_factor_gt 0.0375
_refine_ls_shift/su_max 0.001
_refine_ls_shift/su_mean 0.000
_refine_ls_structure_factor_coef Fsqd
_refine_ls_weighting_details 'calc w=1/[\s^2^(Fo^2^)+(0.0343P)^2^+0.7754P] where P=(Fo^2^+2Fc^2^)/3'
_refine_ls_weighting_scheme calc
_refine_ls_wR_factor_gt 0.0862
_refine_ls_wR_factor_ref 0.1015
_reflns_number_gt 1531
_reflns_number_total 2017
_reflns_threshold_expression 'I > 2\s(I)'
_cod_data_source_file C0DT00967A.TXT
_cod_data_source_block jp080830
_cod_original_cell_volume 906.3(4)
_cod_original_sg_symbol_H-M 'P 21/c'
_cod_database_code 7014583

loop_
_symmetry_equiv_pos_as_xyz
'x, y, z'
'-x, y+1/2, -z+1/2'
'-x, -y, -z'
'x, -y-1/2, z-1/2'

loop_
_atom_site_label
_atom_site_type_symbol
_atom_site_fract_x
_atom_site_fract_y
_atom_site_fract_z
_atom_site_U_iso_or_equiv
_atom_site_adp_type
_atom_site_occupancy
_atom_site_symmetry_multiplicity
_atom_site_calc_flag
_atom_site_refinement_flags
_atom_site_disorder_assembly
_atom_site_disorder_group
S1 S 0.37963(9) 0.54798(4) -0.32786(11) 0.0348(2) Uani 1 1 d . . .
S2 S 0.65327(9) 0.44385(4) -0.10790(11) 0.03293(19) Uani 1 1 d . . .
N1 N 0.4464(3) 0.45472(14) -0.2859(4) 0.0394(6) Uani 1 1 d . . .
C1 C 0.5940(3) 0.68208(14) -0.1556(4) 0.0262(5) Uani 1 1 d . . .
C2 C 0.5753(3) 0.59443(14) -0.1744(4) 0.0260(5) Uani 1 1 d . . .
C3 C 0.7075(3) 0.54368(14) -0.0622(4) 0.0259(5) Uani 1 1 d . . .
C4 C 0.8767(3) 0.57138(14) 0.0996(4) 0.0251(5) Uani 1 1 d . . .
C5 C 1.0631(3) 0.68944(15) 0.2607(4) 0.0269(5) Uani 1 1 d . . .
C6 C 1.0908(4) 0.77061(16) 0.2833(4) 0.0305(6) Uani 1 1 d . . .
C7 C 0.9575(4) 0.82293(15) 0.1650(4) 0.0323(6) Uani 1 1 d . . .
C8 C 0.7962(4) 0.79351(14) 0.0233(4) 0.0287(6) Uani 1 1 d . . .
C9 C 0.7667(3) 0.71196(14) -0.0014(4) 0.0231(5) Uani 1 1 d . . .
C10 C 0.9025(3) 0.65898(13) 0.1198(4) 0.0222(5) Uani 1 1 d . . .
O1 O 0.4724(2) 0.72539(12) -0.2639(3) 0.0398(5) Uani 1 1 d . . .
O2 O 0.9861(2) 0.52351(11) 0.2116(3) 0.0369(5) Uani 1 1 d . . .
H5 H 1.150(4) 0.6528(16) 0.343(4) 0.029(7) Uiso 1 1 d . . .
H6 H 1.202(4) 0.7901(16) 0.379(4) 0.030(7) Uiso 1 1 d . . .
H7 H 0.975(4) 0.8789(19) 0.182(4) 0.043(8) Uiso 1 1 d . . .
H8 H 0.706(4) 0.8286(17) -0.057(4) 0.033(7) Uiso 1 1 d . . .

loop_
_atom_site_aniso_label
_atom_site_aniso_U_11
_atom_site_aniso_U_22
_atom_site_aniso_U_33
_atom_site_aniso_U_23
_atom_site_aniso_U_13
_atom_site_aniso_U_12
S1 0.0268(4) 0.0350(4) 0.0325(4) -0.0007(3) 0.0029(3) -0.0065(3)
S2 0.0327(4) 0.0223(3) 0.0433(4) -0.0043(3) 0.0157(3) -0.0023(2)
N1 0.0368(13) 0.0321(12) 0.0411(14) -0.0089(10) 0.0088(11) -0.0082(10)
C1 0.0237(13) 0.0278(12) 0.0281(13) 0.0048(10) 0.0119(10) 0.0024(10)
C2 0.0242(13) 0.0283(13) 0.0229(13) 0.0001(10) 0.0078(10) -0.0023(9)
C3 0.0266(13) 0.0221(12) 0.0310(13) -0.0013(10) 0.0142(11) -0.0014(9)
C4 0.0241(12) 0.0235(12) 0.0278(13) 0.0032(9) 0.0112(10) 0.0022(9)
C5 0.0241(13) 0.0298(13) 0.0256(13) 0.0015(10) 0.0093(10) 0.0011(10)
C6 0.0303(14) 0.0320(13) 0.0301(14) -0.0076(11) 0.0137(12) -0.0084(11)
C7 0.0437(16) 0.0226(12) 0.0368(15) -0.0037(11) 0.0230(13) -0.0054(11)
C8 0.0343(15) 0.0218(12) 0.0324(14) 0.0038(10) 0.0167(12) 0.0038(10)
C9 0.0247(12) 0.0240(12) 0.0226(12) 0.0034(9) 0.0120(10) 0.0008(9)
C10 0.0234(12) 0.0218(11) 0.0223(12) 0.0012(9) 0.0104(10) 0.0013(9)
O1 0.0258(10) 0.0371(10) 0.0463(12) 0.0116(9) 0.0056(9) 0.0075(8)
O2 0.0295(10) 0.0268(9) 0.0443(11) 0.0078(8) 0.0058(9) 0.0044(7)

loop_
_atom_type_symbol
_atom_type_description
_atom_type_scat_dispersion_real
_atom_type_scat_dispersion_imag
_atom_type_scat_source
C C 0.0033 0.0016 'International Tables Vol C Tables 4.2.6.8 and 6.1.1.4'
H H 0.0000 0.0000 'International Tables Vol C Tables 4.2.6.8 and 6.1.1.4'
N N 0.0061 0.0033 'International Tables Vol C Tables 4.2.6.8 and 6.1.1.4'
O O 0.0106 0.0060 'International Tables Vol C Tables 4.2.6.8 and 6.1.1.4'
S S 0.1246 0.1234 'International Tables Vol C Tables 4.2.6.8 and 6.1.1.4'

loop_
_geom_angle_atom_site_label_1
_geom_angle_atom_site_label_2
_geom_angle_atom_site_label_3
_geom_angle
_geom_angle_site_symmetry_1
_geom_angle_site_symmetry_3
_geom_angle_publ_flag
N1 S1 C2 99.09(12) . . ?
N1 S2 C3 98.13(12) . . ?
S1 N1 S2 113.89(13) . . ?
O1 C1 C2 120.5(2) . . ?
O1 C1 C9 123.7(2) . . ?
C2 C1 C9 115.8(2) . . ?
C3 C2 C1 122.9(2) . . ?
C3 C2 S1 114.03(19) . . ?
C1 C2 S1 122.91(18) . . ?
C2 C3 C4 122.4(2) . . ?
C2 C3 S2 114.54(19) . . ?
C4 C3 S2 122.78(18) . . ?
O2 C4 C3 120.5(2) . . ?
O2 C4 C10 123.3(2) . . ?
C3 C4 C10 116.2(2) . . ?
C6 C5 C10 120.7(2) . . ?
C6 C5 H5 121.6(16) . . ?
C10 C5 H5 117.7(16) . . ?
C5 C6 C7 120.2(2) . . ?
C5 C6 H6 119.4(16) . . ?
C7 C6 H6 120.5(16) . . ?
C6 C7 C8 119.9(2) . . ?
C6 C7 H7 120.5(18) . . ?
C8 C7 H7 119.6(18) . . ?
C7 C8 C9 120.5(2) . . ?
C7 C8 H8 120.0(17) . . ?
C9 C8 H8 119.4(17) . . ?
C8 C9 C10 119.4(2) . . ?
C8 C9 C1 119.5(2) . . ?
C10 C9 C1 121.2(2) . . ?
C5 C10 C9 119.3(2) . . ?
C5 C10 C4 119.4(2) . . ?
C9 C10 C4 121.3(2) . . ?

loop_
_geom_bond_atom_site_label_1
_geom_bond_atom_site_label_2
_geom_bond_distance
_geom_bond_site_symmetry_2
_geom_bond_publ_flag
S1 N1 1.645(2) . ?
S1 C2 1.719(2) . ?
S2 N1 1.663(2) . ?
S2 C3 1.729(2) . ?
C1 O1 1.220(3) . ?
C1 C2 1.478(3) . ?
C1 C9 1.481(3) . ?
C2 C3 1.353(3) . ?
C3 C4 1.469(3) . ?
C4 O2 1.224(3) . ?
C4 C10 1.483(3) . ?
C5 C6 1.379(4) . ?
C5 C10 1.388(3) . ?
C5 H5 0.94(3) . ?
C6 C7 1.386(4) . ?
C6 H6 0.95(3) . ?
C7 C8 1.387(4) . ?
C7 H7 0.95(3) . ?
C8 C9 1.388(3) . ?
C8 H8 0.93(3) . ?
C9 C10 1.410(3) . ?
